data_4023023
loop_
_publ_author_name
'Bor-Cherng Hong'
'Ming-Fun Wu'
'Hsing-Chang Tseng'
'Guo-Fong Huang'
'Cheng-Feng Su'
'Ju-Hsiou Liao'

_publ_section_title
;
 Organocatalytic Asymmetric Robinson Annulation of
 \a,\b-Unsaturated Aldehydes: Applications to the Total Synthesis of
 (+)-Palitantin
;
_journal_name_full 'Journal of Organic Chemistry'
_journal_page_first 8459
_journal_page_last 8471
_journal_paper_doi 10.1021/jo701477v
_journal_volume 72
_journal_year 2007
_chemical_formula_sum 'C14 H13 N O3'
_chemical_formula_weight 243.25
_chemical_name_systematic
; 
 ? 
;
_space_group_IT_number 61
_symmetry_cell_setting orthorhombic
_symmetry_space_group_name_Hall '-P 2ac 2ab'
_symmetry_space_group_name_H-M 'P b c a'
_atom_sites_solution_hydrogens geom
_atom_sites_solution_primary direct
_atom_sites_solution_secondary difmap
_audit_creation_method SHELXL-97
_cell_angle_alpha 90.00
_cell_angle_beta 90.00
_cell_angle_gamma 90.00
_cell_formula_units_Z 8
_cell_length_a 8.4574(13)
_cell_length_b 15.167(2)
_cell_length_c 19.340(3)
_cell_measurement_reflns_used 328
_cell_measurement_temperature 294(2)
_cell_measurement_theta_max 23.529
_cell_measurement_theta_min -23.529
_cell_volume 2480.8(6)
_computing_cell_refinement 'BRUKER SMART'
_computing_data_collection 'BRUKER SMART'
_computing_data_reduction 'BRUKER SAINT'
_computing_molecular_graphics Ortep-3
_computing_publication_material 'Wingx publication routines (Farrugia, 1999)'
_computing_structure_refinement 'SHELXL-97 (Sheldrick, 1997)'
_computing_structure_solution 'SHELXS-97 (Sheldrick, 1990)'
_diffrn_ambient_temperature 294(2)
_diffrn_measured_fraction_theta_full 0.983
_diffrn_measured_fraction_theta_max 0.983
_diffrn_measurement_device_type 'Bruker Smart Apex'
_diffrn_measurement_method 'phi-omega scan'
_diffrn_radiation_monochromator graphite
_diffrn_radiation_source 'fine-focus sealed tube'
_diffrn_radiation_type MoK\a
_diffrn_radiation_wavelength 0.71073
_diffrn_reflns_av_R_equivalents 0.1785
_diffrn_reflns_av_sigmaI/netI 0.1381
_diffrn_reflns_limit_h_max 11
_diffrn_reflns_limit_h_min -11
_diffrn_reflns_limit_k_max 19
_diffrn_reflns_limit_k_min -19
_diffrn_reflns_limit_l_max 25
_diffrn_reflns_limit_l_min -25
_diffrn_reflns_number 20391
_diffrn_reflns_theta_full 28.27
_diffrn_reflns_theta_max 28.27
_diffrn_reflns_theta_min 2.11
_diffrn_standards_decay_% 0
_exptl_absorpt_coefficient_mu 0.092
_exptl_absorpt_correction_T_max 0.9954
_exptl_absorpt_correction_T_min 0.9890
_exptl_absorpt_correction_type empirical
_exptl_absorpt_process_details SADABS
_exptl_crystal_colour brown
_exptl_crystal_density_diffrn 1.303
_exptl_crystal_density_method 'not measured'
_exptl_crystal_description rod
_exptl_crystal_F_000 1024
_exptl_crystal_size_max 0.12
_exptl_crystal_size_mid 0.09
_exptl_crystal_size_min 0.05
_refine_diff_density_max 0.235
_refine_diff_density_min -0.230
_refine_diff_density_rms 0.057
_refine_ls_extinction_coef 0.0087(18)
_refine_ls_extinction_expression Fc^*^=kFc[1+0.001xFc^2^\l^3^/sin(2\q)]^-1/4^
_refine_ls_extinction_method SHELXL
_refine_ls_goodness_of_fit_ref 1.056
_refine_ls_hydrogen_treatment constr
_refine_ls_matrix_type full
_refine_ls_number_parameters 165
_refine_ls_number_reflns 3026
_refine_ls_number_restraints 0
_refine_ls_restrained_S_all 1.056
_refine_ls_R_factor_all 0.2428
_refine_ls_R_factor_gt 0.1066
_refine_ls_shift/su_max 0.000
_refine_ls_shift/su_mean 0.000
_refine_ls_structure_factor_coef Fsqd
_refine_ls_weighting_details 'calc w=1/[\s^2^(Fo^2^)+(0.0843P)^2^+0.0525P] where P=(Fo^2^+2Fc^2^)/3'
_refine_ls_weighting_scheme calc
_refine_ls_wR_factor_gt 0.1846
_refine_ls_wR_factor_ref 0.2313
_reflns_number_gt 1251
_reflns_number_total 3026
_reflns_threshold_expression >2sigma(I)
_cod_data_source_file jo701477v-File003.cif
_cod_data_source_block lab524gn
_cod_depositor_comments
;
The following automatic conversions were performed:
'_symmetry_cell_setting' value 'Orthorhombic' changed to 'orthorhombic'
according to '/home/saulius/struct/CIF-dictionaries/cif_core.dic'
dictionary named 'cif_core.dic' version 2.4.1 from
2010-06-29.

'_exptl_absorpt_correction_type' value 'Empirical' changed to
'empirical' according to
'/home/saulius/struct/CIF-dictionaries/cif_core.dic' dictionary named
'cif_core.dic' version 2.4.1 from 2010-06-29.

Automatic conversion script
Id: cif_fix_enum 1527 2010-12-29 10:47:43Z saulius 
;
_cod_database_code 4023023

loop_
_symmetry_equiv_pos_as_xyz
'x, y, z'
'-x+1/2, -y, z+1/2'
'-x, y+1/2, -z+1/2'
'x+1/2, -y+1/2, -z'
'-x, -y, -z'
'x-1/2, y, -z-1/2'
'x, -y-1/2, z-1/2'
'-x-1/2, y-1/2, z'

loop_
_atom_site_label
_atom_site_type_symbol
_atom_site_fract_x
_atom_site_fract_y
_atom_site_fract_z
_atom_site_U_iso_or_equiv
_atom_site_adp_type
_atom_site_occupancy
_atom_site_symmetry_multiplicity
_atom_site_calc_flag
_atom_site_refinement_flags
O1 O 1.1609(4) 0.5279(3) 0.73293(17) 0.0852(12) Uani 1 1 d .
O2 O 0.9738(4) 0.4756(2) 0.67070(18) 0.0772(11) Uani 1 1 d .
O3 O 1.1107(4) 0.6375(2) 0.48324(16) 0.0641(10) Uani 1 1 d .
N1 N 1.0441(5) 0.5377(3) 0.69585(18) 0.0521(10) Uani 1 1 d .
C1 C 0.8931(4) 0.6494(2) 0.62702(19) 0.0342(9) Uani 1 1 d .
C2 C 0.8403(5) 0.7356(2) 0.6251(2) 0.0435(10) Uani 1 1 d .
H2 H 0.7765 0.7531 0.5884 0.052 Uiso 1 1 calc R
C3 C 0.8779(6) 0.7968(3) 0.6752(2) 0.0566(13) Uani 1 1 d .
H3 H 0.8367 0.8535 0.6727 0.068 Uiso 1 1 calc R
C4 C 0.9759(6) 0.7742(3) 0.7287(2) 0.0695(15) Uani 1 1 d .
H4 H 1.0049 0.8159 0.7616 0.083 Uiso 1 1 calc R
C5 C 1.0303(6) 0.6898(3) 0.7331(2) 0.0586(13) Uani 1 1 d .
H5 H 1.0966 0.6736 0.7694 0.070 Uiso 1 1 calc R
C6 C 0.9873(5) 0.6283(3) 0.68397(19) 0.0420(10) Uani 1 1 d .
C7 C 0.8474(4) 0.5853(2) 0.56941(19) 0.0368(10) Uani 1 1 d .
H7 H 0.9315 0.5411 0.5659 0.044 Uiso 1 1 calc R
C8 C 0.6928(5) 0.5363(2) 0.5866(2) 0.0432(11) Uani 1 1 d .
H8A H 0.6953 0.4790 0.5644 0.052 Uiso 1 1 calc R
H8B H 0.6883 0.5267 0.6361 0.052 Uiso 1 1 calc R
C9 C 0.5449(5) 0.5831(3) 0.5646(2) 0.0448(11) Uani 1 1 d .
C10 C 0.5492(5) 0.6365(3) 0.5103(2) 0.0518(12) Uani 1 1 d .
H10 H 0.4563 0.6629 0.4951 0.062 Uiso 1 1 calc R
C11 C 0.6939(6) 0.6539(3) 0.4748(2) 0.0492(11) Uani 1 1 d .
H11 H 0.6902 0.6827 0.4324 0.059 Uiso 1 1 calc R
C12 C 0.8347(5) 0.6303(2) 0.50036(18) 0.0391(10) Uani 1 1 d .
C13 C 0.3975(5) 0.5614(3) 0.6036(2) 0.0686(15) Uani 1 1 d .
H13A H 0.3071 0.5805 0.5776 0.103 Uiso 1 1 calc R
H13B H 0.3989 0.5909 0.6475 0.103 Uiso 1 1 calc R
H13C H 0.3917 0.4989 0.6108 0.103 Uiso 1 1 calc R
C14 C 0.9775(6) 0.6524(3) 0.4627(2) 0.0518(12) Uani 1 1 d .
H14 H 0.9665 0.6798 0.4200 0.062 Uiso 1 1 calc R

loop_
_atom_site_aniso_label
_atom_site_aniso_U_11
_atom_site_aniso_U_22
_atom_site_aniso_U_33
_atom_site_aniso_U_23
_atom_site_aniso_U_13
_atom_site_aniso_U_12
O1 0.077(3) 0.106(3) 0.073(2) 0.013(2) -0.027(2) 0.021(2)
O2 0.102(3) 0.043(2) 0.086(3) 0.0096(19) -0.029(2) 0.004(2)
O3 0.055(2) 0.065(2) 0.072(2) 0.0012(18) 0.0130(17) 0.0013(18)
N1 0.055(2) 0.063(3) 0.038(2) 0.011(2) -0.0065(19) 0.009(2)
C1 0.034(2) 0.034(2) 0.034(2) 0.0007(19) 0.0035(17) -0.0086(18)
C2 0.050(3) 0.036(2) 0.045(2) -0.002(2) -0.002(2) -0.005(2)
C3 0.076(4) 0.037(3) 0.057(3) -0.001(2) 0.003(3) -0.007(2)
C4 0.105(4) 0.056(3) 0.048(3) -0.016(3) -0.009(3) -0.021(3)
C5 0.072(3) 0.064(3) 0.039(3) 0.005(2) -0.016(2) -0.018(3)
C6 0.048(3) 0.044(3) 0.034(2) -0.001(2) -0.0026(19) -0.002(2)
C7 0.039(2) 0.030(2) 0.041(2) -0.0007(19) -0.0010(19) -0.0008(18)
C8 0.053(3) 0.032(2) 0.045(2) -0.0045(19) -0.001(2) -0.005(2)
C9 0.040(2) 0.043(3) 0.052(3) -0.011(2) -0.004(2) -0.009(2)
C10 0.043(3) 0.049(3) 0.063(3) -0.007(3) -0.019(2) 0.002(2)
C11 0.071(3) 0.038(2) 0.038(2) 0.001(2) -0.011(2) -0.003(2)
C12 0.049(2) 0.039(2) 0.029(2) -0.0054(19) -0.0039(19) -0.004(2)
C13 0.052(3) 0.078(4) 0.075(3) -0.018(3) 0.006(3) -0.011(3)
C14 0.074(3) 0.038(3) 0.043(3) -0.005(2) 0.007(3) 0.000(3)

loop_
_atom_type_symbol
_atom_type_description
_atom_type_scat_dispersion_real
_atom_type_scat_dispersion_imag
_atom_type_scat_source
C C 0.0033 0.0016 'International Tables Vol C Tables 4.2.6.8 and 6.1.1.4'
H H 0.0000 0.0000 'International Tables Vol C Tables 4.2.6.8 and 6.1.1.4'
N N 0.0061 0.0033 'International Tables Vol C Tables 4.2.6.8 and 6.1.1.4'
O O 0.0106 0.0060 'International Tables Vol C Tables 4.2.6.8 and 6.1.1.4'

loop_
_geom_angle_atom_site_label_1
_geom_angle_atom_site_label_2
_geom_angle_atom_site_label_3
_geom_angle
O2 N1 O1 122.1(4)
O2 N1 C6 120.1(4)
O1 N1 C6 117.8(4)
C2 C1 C6 114.9(3)
C2 C1 C7 120.1(3)
C6 C1 C7 125.0(3)
C3 C2 C1 122.9(4)
C3 C2 H2 118.5
C1 C2 H2 118.5
C4 C3 C2 120.1(4)
C4 C3 H3 119.9
C2 C3 H3 119.9
C5 C4 C3 119.2(4)
C5 C4 H4 120.4
C3 C4 H4 120.4
C4 C5 C6 120.1(4)
C4 C5 H5 119.9
C6 C5 H5 119.9
C5 C6 C1 122.6(4)
C5 C6 N1 115.9(4)
C1 C6 N1 121.5(4)
C12 C7 C1 112.1(3)
C12 C7 C8 110.5(3)
C1 C7 C8 111.4(3)
C12 C7 H7 107.6
C1 C7 H7 107.6
C8 C7 H7 107.6
C9 C8 C7 114.8(3)
C9 C8 H8A 108.6
C7 C8 H8A 108.6
C9 C8 H8B 108.6
C7 C8 H8B 108.6
H8A C8 H8B 107.5
C10 C9 C13 123.8(4)
C10 C9 C8 119.3(4)
C13 C9 C8 116.7(4)
C9 C10 C11 121.1(4)
C9 C10 H10 119.4
C11 C10 H10 119.4
C12 C11 C10 122.4(4)
C12 C11 H11 118.8
C10 C11 H11 118.8
C11 C12 C14 119.6(4)
C11 C12 C7 120.9(4)
C14 C12 C7 119.4(4)
C9 C13 H13A 109.5
C9 C13 H13B 109.5
H13A C13 H13B 109.5
C9 C13 H13C 109.5
H13A C13 H13C 109.5
H13B C13 H13C 109.5
O3 C14 C12 124.4(4)
O3 C14 H14 117.8
C12 C14 H14 117.8

loop_
_geom_bond_atom_site_label_1
_geom_bond_atom_site_label_2
_geom_bond_distance
O1 N1 1.230(4)
O2 N1 1.216(4)
O3 C14 1.216(5)
N1 C6 1.473(5)
C1 C2 1.383(5)
C1 C6 1.396(5)
C1 C7 1.528(5)
C2 C3 1.379(5)
C2 H2 0.9300
C3 C4 1.369(6)
C3 H3 0.9300
C4 C5 1.363(6)
C4 H4 0.9300
C5 C6 1.381(5)
C5 H5 0.9300
C7 C12 1.504(5)
C7 C8 1.540(5)
C7 H7 0.9800
C8 C9 1.499(5)
C8 H8A 0.9700
C8 H8B 0.9700
C9 C10 1.326(5)
C9 C13 1.494(5)
C10 C11 1.428(6)
C10 H10 0.9300
C11 C12 1.337(5)
C11 H11 0.9300
C12 C14 1.450(6)
C13 H13A 0.9600
C13 H13B 0.9600
C13 H13C 0.9600
C14 H14 0.9300
